data_4084492
loop_
_publ_author_name
'Hoggard, Bryce R.'
'Larsen, Christopher B.'
'Lucas, Nigel T.'

_publ_section_title
;
 Site Selectivity of [RuCp*]+Complexation in Cyclopenta[def]triphenylenes
;
_journal_issue 21
_journal_name_full Organometallics
_journal_page_first 6200
_journal_paper_doi 10.1021/om5008852
_journal_volume 33
_journal_year 2014
_chemical_formula_moiety 'C39 H47 O2 Ru 1+, F6 P 1-, 2(C H2 Cl2)'
_chemical_formula_sum 'C41 H51 Cl4 F6 O2 P Ru'
_chemical_formula_weight 963.66
_chemical_name_systematic
; 
[\h^6^-2,6-Di(tert-butyl)-9,10-dimethoxy-4H-cyclopenta[def]triphenylene]-
(\h^5^-pentamethylcyclopentadienyl)ruthenium(II) hexafluorophosphate 
;
_space_group_IT_number 14
_symmetry_cell_setting monoclinic
_symmetry_space_group_name_Hall '-P 2yn'
_symmetry_space_group_name_H-M 'P 1 21/n 1'
_atom_sites_solution_hydrogens geom
_atom_sites_solution_primary direct
_atom_sites_solution_secondary difmap
_audit_block_code ntl1362
_audit_creation_method SHELXL-97
_cell_angle_alpha 90.00
_cell_angle_beta 107.781(5)
_cell_angle_gamma 90.00
_cell_formula_units_Z 4
_cell_length_a 11.6149(5)
_cell_length_b 24.122(2)
_cell_length_c 15.6796(7)
_cell_measurement_reflns_used 6508
_cell_measurement_temperature 100(2)
_cell_measurement_theta_max 74.800
_cell_measurement_theta_min 4.154
_cell_volume 4183.2(4)
_computing_cell_refinement 'CrysAlisPro (Agilent, V 1.171.36.28)'
_computing_data_collection 'CrysAlisPro (Agilent, V 1.171.36.28)'
_computing_data_reduction 'CrysAlisPro (Agilent, V 1.171.36.28)'
_computing_molecular_graphics 'ORTEP-3 (Farrugia, 2008)'
_computing_publication_material 'enCIFer (CCDC, 2014)'
_computing_structure_refinement 'SHELXL-97 (Sheldrick, 1997)'
_computing_structure_solution 'SHELXS-97 (Sheldrick, 1997)'
_diffrn_ambient_temperature 100(2)
_diffrn_crystal_treatment
; 
Crystal was attached with Paratone N oil to a 0.3 mm CryoLoop supported 
in a copper mounting pin, then quenched in a cold nitrogen gas from a gas
stream from an Oxford Cryosystems Cryostream.
;
_diffrn_detector_area_resol_mean 5.1725
_diffrn_measured_fraction_theta_full 0.998
_diffrn_measured_fraction_theta_max 0.962
_diffrn_measurement_device_type 'SuperNova, Dual, Cu at zero, Atlas'
_diffrn_measurement_method '\w scans'
_diffrn_radiation_monochromator mirror
_diffrn_radiation_source 'SuperNova (Cu) X-ray Source'
_diffrn_radiation_type CuK\a
_diffrn_radiation_wavelength 1.54184
_diffrn_reflns_av_R_equivalents 0.0523
_diffrn_reflns_av_sigmaI/netI 0.0661
_diffrn_reflns_limit_h_max 14
_diffrn_reflns_limit_h_min -13
_diffrn_reflns_limit_k_max 25
_diffrn_reflns_limit_k_min -30
_diffrn_reflns_limit_l_max 14
_diffrn_reflns_limit_l_min -19
_diffrn_reflns_number 17039
_diffrn_reflns_theta_full 67.00
_diffrn_reflns_theta_max 75.02
_diffrn_reflns_theta_min 3.48
_diffrn_standards_interval_count 0
_diffrn_standards_interval_time 0
_diffrn_standards_number 0
_exptl_absorpt_coefficient_mu 6.278
_exptl_absorpt_correction_T_max 0.8340
_exptl_absorpt_correction_T_min 0.2724
_exptl_absorpt_correction_type gaussian
_exptl_absorpt_process_details
;
CrysAlisPro, Agilent Technologies, Version 1.171.36.28.
Numerical absorption correction based on gaussian integration over 
a multifaceted crystal model
;
_exptl_crystal_colour colorless
_exptl_crystal_density_diffrn 1.530
_exptl_crystal_density_method 'not measured'
_exptl_crystal_description needle
_exptl_crystal_F_000 1976
_exptl_crystal_preparation
;
Crystals were grown by rt diffusion of ether vapour into a concentrated 
solution of the complex in dichloromethane.
;
_exptl_crystal_size_max 0.28
_exptl_crystal_size_mid 0.05
_exptl_crystal_size_min 0.03
_refine_diff_density_max 1.005
_refine_diff_density_min -0.987
_refine_diff_density_rms 0.109
_refine_ls_extinction_method none
_refine_ls_goodness_of_fit_ref 1.034
_refine_ls_hydrogen_treatment constr
_refine_ls_matrix_type full
_refine_ls_number_parameters 509
_refine_ls_number_reflns 8295
_refine_ls_number_restraints 0
_refine_ls_restrained_S_all 1.034
_refine_ls_R_factor_all 0.0750
_refine_ls_R_factor_gt 0.0562
_refine_ls_shift/su_max 0.001
_refine_ls_shift/su_mean 0.000
_refine_ls_structure_factor_coef Fsqd
_refine_ls_weighting_details 'calc w=1/[\s^2^(Fo^2^)+(0.0673P)^2^+8.5239P] where P=(Fo^2^+2Fc^2^)/3'
_refine_ls_weighting_scheme calc
_refine_ls_wR_factor_gt 0.1373
_refine_ls_wR_factor_ref 0.1489
_reflns_number_gt 6634
_reflns_number_total 8295
_reflns_threshold_expression >2sigma(I)
_cod_data_source_file om5008852_si_002.cif
_cod_data_source_block RuCpMe5_2
_cod_depositor_comments 'Adding full bibliography for 4084487--4084494.cif.'
_cod_original_cell_volume 4183.2(3)
_cod_original_sg_symbol_H-M 'P 21/n'
_cod_database_code 4084492

loop_
_symmetry_equiv_pos_as_xyz
'x, y, z'
'-x+1/2, y+1/2, -z+1/2'
'-x, -y, -z'
'x-1/2, -y-1/2, z-1/2'

loop_
_atom_site_label
_atom_site_type_symbol
_atom_site_fract_x
_atom_site_fract_y
_atom_site_fract_z
_atom_site_U_iso_or_equiv
_atom_site_adp_type
_atom_site_occupancy
_atom_site_symmetry_multiplicity
_atom_site_calc_flag
_atom_site_refinement_flags
Ru1 Ru 0.27628(3) 0.048635(14) 0.686598(19) 0.02200(11) Uani 1 1 d .
Cl1 Cl 0.1647(2) 0.00450(8) 1.07911(11) 0.0784(6) Uani 1 1 d .
Cl2 Cl 0.28083(19) 0.10768(8) 1.05550(12) 0.0659(4) Uani 1 1 d .
Cl3 Cl 0.42001(17) 0.32712(11) 0.46628(12) 0.0845(7) Uani 1 1 d .
Cl4 Cl 0.21772(15) 0.36828(7) 0.32153(10) 0.0539(4) Uani 1 1 d .
P1 P 0.14653(13) 0.31311(7) 0.64477(9) 0.0438(3) Uani 1 1 d .
F1 F 0.2265(4) 0.27224(15) 0.7199(2) 0.0570(9) Uani 1 1 d .
F2 F 0.0741(6) 0.3560(3) 0.5705(3) 0.121(2) Uani 1 1 d .
F3 F 0.1207(4) 0.2629(3) 0.5749(3) 0.0944(18) Uani 1 1 d .
F4 F 0.1774(4) 0.36226(15) 0.7166(2) 0.0540(9) Uani 1 1 d .
F5 F 0.0306(4) 0.2975(2) 0.6714(3) 0.0850(15) Uani 1 1 d .
F6 F 0.2653(4) 0.32799(19) 0.6187(3) 0.0688(11) Uani 1 1 d .
O1 O 0.1154(3) 0.00612(14) 0.81820(19) 0.0298(7) Uani 1 1 d .
O2 O 0.0687(3) 0.10745(14) 0.7639(2) 0.0300(7) Uani 1 1 d .
C1 C 0.1176(4) 0.11826(19) 0.4311(3) 0.0244(9) Uani 1 1 d .
H1 H 0.0969 0.1487 0.4620 0.029 Uiso 1 1 calc R
C2 C 0.1346(4) 0.1268(2) 0.3475(3) 0.0263(9) Uani 1 1 d .
C3 C 0.1620(4) 0.0815(2) 0.2994(3) 0.0264(9) Uani 1 1 d .
H3 H 0.1729 0.0875 0.2425 0.032 Uiso 1 1 calc R
C3A C 0.1727(4) 0.02891(19) 0.3347(3) 0.0238(8) Uani 1 1 d .
C4 C 0.2022(4) -0.02765(18) 0.3036(3) 0.0231(8) Uani 1 1 d .
H4A H 0.2806 -0.0271 0.2909 0.028 Uiso 1 1 calc R
H4B H 0.1381 -0.0400 0.2493 0.028 Uiso 1 1 calc R
C4A C 0.2080(4) -0.06497(18) 0.3841(3) 0.0217(8) Uani 1 1 d .
C5 C 0.2364(4) -0.11991(18) 0.4034(3) 0.0234(8) Uani 1 1 d .
H5 H 0.2541 -0.1432 0.3602 0.028 Uiso 1 1 calc R
C6 C 0.2391(4) -0.14152(18) 0.4877(3) 0.0227(8) Uani 1 1 d .
C7 C 0.2099(4) -0.10739(18) 0.5512(3) 0.0224(8) Uani 1 1 d .
H7 H 0.2101 -0.1226 0.6071 0.027 Uiso 1 1 calc R
C7A C 0.1808(4) -0.05138(18) 0.5328(3) 0.0215(8) Uani 1 1 d .
C7B C 0.1494(3) -0.00918(18) 0.5900(2) 0.0200(8) Uani 1 1 d .
C8 C 0.1509(4) -0.02263(19) 0.6789(3) 0.0223(8) Uani 1 1 d .
H8 H 0.1725 -0.0591 0.7010 0.027 Uiso 1 1 calc R
C9 C 0.1206(4) 0.01739(19) 0.7350(3) 0.0226(8) Uani 1 1 d .
C10 C 0.0956(4) 0.07282(19) 0.7052(3) 0.0240(9) Uani 1 1 d .
C11 C 0.1001(4) 0.08770(18) 0.6186(3) 0.0233(8) Uani 1 1 d .
H11 H 0.0876 0.1253 0.6001 0.028 Uiso 1 1 calc R
C11A C 0.1229(3) 0.04784(18) 0.5583(2) 0.0210(8) Uani 1 1 d .
C11B C 0.1306(4) 0.06515(17) 0.4701(3) 0.0204(8) Uani 1 1 d .
C12 C 0.1586(3) 0.02290(18) 0.4200(3) 0.0212(8) Uani 1 1 d .
C13 C 0.1809(4) -0.03278(18) 0.4490(3) 0.0217(8) Uani 1 1 d .
C20 C 0.1331(4) 0.1852(2) 0.3082(3) 0.0286(9) Uani 1 1 d .
C21 C 0.0701(7) 0.2269(2) 0.3507(5) 0.0582(19) Uani 1 1 d .
H21A H 0.1164 0.2317 0.4140 0.087 Uiso 1 1 calc R
H21B H -0.0113 0.2135 0.3461 0.087 Uiso 1 1 calc R
H21C H 0.0642 0.2625 0.3197 0.087 Uiso 1 1 calc R
C22 C 0.0654(8) 0.1855(3) 0.2077(4) 0.062(2) Uani 1 1 d .
H22A H -0.0173 0.1720 0.1977 0.093 Uiso 1 1 calc R
H22B H 0.1073 0.1614 0.1766 0.093 Uiso 1 1 calc R
H22C H 0.0627 0.2234 0.1846 0.093 Uiso 1 1 calc R
C23 C 0.2632(6) 0.2029(3) 0.3225(6) 0.0603(19) Uani 1 1 d .
H23A H 0.2644 0.2396 0.2959 0.090 Uiso 1 1 calc R
H23B H 0.3029 0.1760 0.2939 0.090 Uiso 1 1 calc R
H23C H 0.3062 0.2044 0.3868 0.090 Uiso 1 1 calc R
C24 C 0.2807(4) -0.2012(2) 0.5138(3) 0.0285(9) Uani 1 1 d .
C25 C 0.2950(6) -0.2347(2) 0.4353(4) 0.0423(13) Uani 1 1 d .
H25A H 0.2175 -0.2360 0.3875 0.063 Uiso 1 1 calc R
H25B H 0.3207 -0.2724 0.4553 0.063 Uiso 1 1 calc R
H25C H 0.3560 -0.2171 0.4127 0.063 Uiso 1 1 calc R
C26 C 0.4052(5) -0.1982(2) 0.5868(4) 0.0401(12) Uani 1 1 d .
H26A H 0.4349 -0.2358 0.6044 0.060 Uiso 1 1 calc R
H26B H 0.3970 -0.1783 0.6391 0.060 Uiso 1 1 calc R
H26C H 0.4627 -0.1785 0.5630 0.060 Uiso 1 1 calc R
C27 C 0.1919(5) -0.2317(2) 0.5518(4) 0.0373(11) Uani 1 1 d .
H27A H 0.1109 -0.2305 0.5083 0.056 Uiso 1 1 calc R
H27B H 0.1905 -0.2138 0.6076 0.056 Uiso 1 1 calc R
H27C H 0.2175 -0.2704 0.5639 0.056 Uiso 1 1 calc R
C28 C 0.1439(5) -0.0498(2) 0.8506(3) 0.0377(11) Uani 1 1 d .
H28A H 0.0916 -0.0759 0.8082 0.057 Uiso 1 1 calc R
H28B H 0.1309 -0.0536 0.9092 0.057 Uiso 1 1 calc R
H28C H 0.2287 -0.0578 0.8563 0.057 Uiso 1 1 calc R
C29 C 0.0548(5) 0.1653(2) 0.7407(3) 0.0351(11) Uani 1 1 d .
H29A H 0.1309 0.1797 0.7347 0.053 Uiso 1 1 calc R
H29B H 0.0339 0.1858 0.7879 0.053 Uiso 1 1 calc R
H29C H -0.0096 0.1699 0.6839 0.053 Uiso 1 1 calc R
C31 C 0.4422(4) 0.0618(2) 0.6511(3) 0.0287(10) Uani 1 1 d .
C32 C 0.4614(4) 0.0182(2) 0.7165(3) 0.0351(11) Uani 1 1 d .
C33 C 0.4448(4) 0.0424(2) 0.7970(3) 0.0375(12) Uani 1 1 d .
C34 C 0.4139(4) 0.0995(2) 0.7796(3) 0.0312(10) Uani 1 1 d .
C35 C 0.4128(4) 0.1118(2) 0.6891(3) 0.0276(9) Uani 1 1 d .
C36 C 0.4504(4) 0.0564(2) 0.5583(3) 0.0392(12) Uani 1 1 d .
H36A H 0.5342 0.0624 0.5591 0.059 Uiso 1 1 calc R
H36B H 0.3981 0.0842 0.5195 0.059 Uiso 1 1 calc R
H36C H 0.4243 0.0192 0.5352 0.059 Uiso 1 1 calc R
C37 C 0.4950(5) -0.0402(2) 0.7049(5) 0.0505(15) Uani 1 1 d .
H37A H 0.4709 -0.0493 0.6410 0.076 Uiso 1 1 calc R
H37B H 0.4537 -0.0650 0.7355 0.076 Uiso 1 1 calc R
H37C H 0.5827 -0.0447 0.7306 0.076 Uiso 1 1 calc R
C38 C 0.4626(5) 0.0142(3) 0.8850(4) 0.0567(17) Uani 1 1 d .
H38A H 0.5409 0.0250 0.9267 0.085 Uiso 1 1 calc R
H38B H 0.4608 -0.0261 0.8763 0.085 Uiso 1 1 calc R
H38C H 0.3979 0.0251 0.9095 0.085 Uiso 1 1 calc R
C39 C 0.3922(5) 0.1400(3) 0.8455(3) 0.0456(14) Uani 1 1 d .
H39A H 0.3330 0.1246 0.8720 0.068 Uiso 1 1 calc R
H39B H 0.3611 0.1748 0.8147 0.068 Uiso 1 1 calc R
H39C H 0.4683 0.1472 0.8927 0.068 Uiso 1 1 calc R
C40 C 0.3907(5) 0.1667(2) 0.6442(4) 0.0393(11) Uani 1 1 d .
H40A H 0.4683 0.1840 0.6474 0.059 Uiso 1 1 calc R
H40B H 0.3466 0.1905 0.6742 0.059 Uiso 1 1 calc R
H40C H 0.3428 0.1619 0.5813 0.059 Uiso 1 1 calc R
C91 C 0.1536(9) 0.0660(3) 1.0162(5) 0.070(2) Uani 1 1 d .
H91A H 0.1426 0.0564 0.9528 0.085 Uiso 1 1 calc R
H91B H 0.0815 0.0871 1.0186 0.085 Uiso 1 1 calc R
C92 C 0.2716(6) 0.3495(3) 0.4351(4) 0.0508(15) Uani 1 1 d .
H92A H 0.2653 0.3818 0.4723 0.061 Uiso 1 1 calc R
H92B H 0.2200 0.3196 0.4468 0.061 Uiso 1 1 calc R

loop_
_atom_site_aniso_label
_atom_site_aniso_U_11
_atom_site_aniso_U_22
_atom_site_aniso_U_33
_atom_site_aniso_U_23
_atom_site_aniso_U_13
_atom_site_aniso_U_12
Ru1 0.02039(16) 0.02337(18) 0.01957(16) -0.00327(12) 0.00215(11) -0.00299(13)
Cl1 0.1324(18) 0.0639(11) 0.0386(7) 0.0001(7) 0.0258(9) -0.0197(12)
Cl2 0.0784(11) 0.0526(10) 0.0670(10) 0.0061(8) 0.0224(8) 0.0001(9)
Cl3 0.0501(9) 0.134(2) 0.0567(9) -0.0105(11) -0.0030(7) 0.0221(11)
Cl4 0.0601(9) 0.0476(8) 0.0480(7) 0.0150(6) 0.0073(6) -0.0022(7)
P1 0.0391(7) 0.0600(10) 0.0289(6) -0.0090(6) 0.0053(5) -0.0020(7)
F1 0.068(2) 0.046(2) 0.0522(19) 0.0017(16) 0.0113(17) 0.0002(18)
F2 0.115(4) 0.178(7) 0.053(3) 0.029(3) -0.001(3) 0.072(5)
F3 0.070(3) 0.137(5) 0.068(3) -0.067(3) 0.010(2) -0.018(3)
F4 0.075(2) 0.0410(19) 0.0505(18) -0.0080(15) 0.0248(17) -0.0066(18)
F5 0.049(2) 0.116(4) 0.097(3) -0.047(3) 0.032(2) -0.025(3)
F6 0.073(3) 0.085(3) 0.062(2) -0.004(2) 0.041(2) -0.008(2)
O1 0.0369(17) 0.0323(18) 0.0214(14) -0.0023(12) 0.0108(13) -0.0022(14)
O2 0.0344(17) 0.0282(17) 0.0292(15) -0.0081(13) 0.0122(13) 0.0000(14)
C1 0.0190(19) 0.025(2) 0.028(2) 0.0002(17) 0.0050(16) 0.0008(16)
C2 0.023(2) 0.030(2) 0.0247(19) 0.0057(17) 0.0057(16) 0.0017(18)
C3 0.026(2) 0.030(2) 0.0217(19) 0.0026(17) 0.0056(16) 0.0012(18)
C3A 0.0217(19) 0.029(2) 0.0206(18) -0.0003(16) 0.0059(15) 0.0002(17)
C4 0.025(2) 0.024(2) 0.0198(18) 0.0008(16) 0.0068(15) 0.0022(17)
C4A 0.0220(19) 0.025(2) 0.0177(17) 0.0018(15) 0.0049(15) -0.0011(16)
C5 0.024(2) 0.025(2) 0.0212(18) -0.0027(16) 0.0068(15) -0.0005(17)
C6 0.0221(19) 0.021(2) 0.0233(19) -0.0012(16) 0.0051(15) -0.0035(16)
C7 0.0221(19) 0.023(2) 0.0190(17) 0.0016(15) 0.0022(15) -0.0029(16)
C7A 0.0192(18) 0.024(2) 0.0183(17) -0.0001(15) 0.0011(14) -0.0030(16)
C7B 0.0150(17) 0.026(2) 0.0179(17) -0.0001(15) 0.0040(14) -0.0038(15)
C8 0.0197(19) 0.024(2) 0.0208(18) -0.0023(16) 0.0025(15) -0.0050(16)
C9 0.0194(18) 0.029(2) 0.0195(18) -0.0047(16) 0.0065(15) -0.0060(17)
C10 0.0179(18) 0.028(2) 0.0245(19) -0.0086(17) 0.0045(15) -0.0021(17)
C11 0.0218(19) 0.020(2) 0.0241(19) -0.0016(16) 0.0014(15) -0.0013(16)
C11A 0.0160(17) 0.025(2) 0.0166(17) -0.0008(15) -0.0030(14) 0.0010(16)
C11B 0.0174(18) 0.019(2) 0.0226(18) -0.0022(15) 0.0027(15) -0.0026(15)
C12 0.0156(17) 0.026(2) 0.0190(17) 0.0019(16) 0.0011(14) 0.0024(16)
C13 0.0213(19) 0.021(2) 0.0202(18) -0.0027(15) 0.0033(15) -0.0017(16)
C20 0.028(2) 0.026(2) 0.032(2) 0.0062(18) 0.0098(18) 0.0017(18)
C21 0.091(5) 0.030(3) 0.072(4) 0.019(3) 0.052(4) 0.025(3)
C22 0.099(6) 0.031(3) 0.039(3) 0.015(2) -0.004(3) 0.002(3)
C23 0.036(3) 0.032(3) 0.109(6) 0.019(3) 0.015(3) -0.003(2)
C24 0.033(2) 0.023(2) 0.032(2) 0.0042(18) 0.0117(18) 0.0049(18)
C25 0.068(4) 0.022(2) 0.044(3) 0.002(2) 0.027(3) 0.005(2)
C26 0.033(3) 0.033(3) 0.049(3) 0.007(2) 0.006(2) 0.005(2)
C27 0.049(3) 0.022(2) 0.047(3) 0.002(2) 0.023(2) -0.004(2)
C28 0.053(3) 0.035(3) 0.025(2) 0.0038(19) 0.012(2) -0.001(2)
C29 0.040(3) 0.032(3) 0.036(2) -0.010(2) 0.015(2) -0.001(2)
C31 0.0135(18) 0.038(3) 0.036(2) -0.0119(19) 0.0086(16) -0.0094(17)
C32 0.018(2) 0.035(3) 0.046(3) -0.002(2) -0.0004(19) -0.0022(19)
C33 0.0141(19) 0.054(3) 0.034(2) 0.009(2) -0.0080(17) -0.005(2)
C34 0.022(2) 0.042(3) 0.026(2) -0.0076(19) 0.0021(17) -0.013(2)
C35 0.0183(19) 0.035(3) 0.029(2) -0.0105(18) 0.0070(16) -0.0109(18)
C36 0.026(2) 0.053(3) 0.041(3) -0.020(2) 0.014(2) -0.010(2)
C37 0.027(2) 0.033(3) 0.088(4) -0.003(3) 0.012(3) 0.004(2)
C38 0.039(3) 0.081(5) 0.037(3) 0.017(3) -0.007(2) -0.009(3)
C39 0.043(3) 0.063(4) 0.032(2) -0.016(2) 0.013(2) -0.018(3)
C40 0.039(3) 0.031(3) 0.047(3) -0.002(2) 0.013(2) -0.009(2)
C91 0.107(6) 0.054(4) 0.046(3) -0.002(3) 0.017(4) -0.005(4)
C92 0.054(3) 0.062(4) 0.034(3) -0.004(3) 0.009(2) 0.001(3)

loop_
_atom_type_symbol
_atom_type_description
_atom_type_scat_dispersion_real
_atom_type_scat_dispersion_imag
_atom_type_scat_source
C C 0.0181 0.0091 'International Tables Vol C Tables 4.2.6.8 and 6.1.1.4'
H H 0.0000 0.0000 'International Tables Vol C Tables 4.2.6.8 and 6.1.1.4'
Cl Cl 0.3639 0.7018 'International Tables Vol C Tables 4.2.6.8 and 6.1.1.4'
O O 0.0492 0.0322 'International Tables Vol C Tables 4.2.6.8 and 6.1.1.4'
F F 0.0727 0.0534 'International Tables Vol C Tables 4.2.6.8 and 6.1.1.4'
P P 0.2955 0.4335 'International Tables Vol C Tables 4.2.6.8 and 6.1.1.4'
Ru Ru 0.0552 3.2960 'International Tables Vol C Tables 4.2.6.8 and 6.1.1.4'

loop_
_geom_angle_atom_site_label_1
_geom_angle_atom_site_label_2
_geom_angle_atom_site_label_3
_geom_angle
C34 Ru1 C32 64.69(19)
C34 Ru1 C33 38.1(2)
C32 Ru1 C33 38.9(2)
C34 Ru1 C31 64.27(17)
C32 Ru1 C31 38.41(19)
C33 Ru1 C31 64.29(18)
C34 Ru1 C35 38.60(16)
C32 Ru1 C35 64.53(19)
C33 Ru1 C35 64.26(18)
C31 Ru1 C35 38.23(17)
C34 Ru1 C11 117.68(18)
C32 Ru1 C11 162.45(18)
C33 Ru1 C11 152.24(19)
C31 Ru1 C11 125.01(17)
C35 Ru1 C11 105.69(17)
C34 Ru1 C8 143.30(16)
C32 Ru1 C8 109.66(18)
C33 Ru1 C8 113.67(18)
C31 Ru1 C8 135.14(17)
C35 Ru1 C8 173.33(16)
C11 Ru1 C8 79.02(16)
C34 Ru1 C11A 145.40(18)
C32 Ru1 C11A 130.58(17)
C33 Ru1 C11A 169.48(18)
C31 Ru1 C11A 107.06(16)
C35 Ru1 C11A 113.22(16)
C11 Ru1 C11A 37.40(15)
C8 Ru1 C11A 67.57(15)
C34 Ru1 C7B 174.35(17)
C32 Ru1 C7B 109.66(17)
C33 Ru1 C7B 137.33(19)
C31 Ru1 C7B 111.44(15)
C35 Ru1 C7B 139.98(15)
C11 Ru1 C7B 67.62(15)
C8 Ru1 C7B 37.13(14)
C11A Ru1 C7B 38.04(15)
C34 Ru1 C10 106.60(17)
C32 Ru1 C10 160.50(18)
C33 Ru1 C10 123.52(18)
C31 Ru1 C10 155.85(18)
C35 Ru1 C10 120.58(17)
C11 Ru1 C10 36.88(15)
C8 Ru1 C10 66.02(16)
C11A Ru1 C10 66.87(15)
C7B Ru1 C10 78.80(15)
C34 Ru1 C9 117.05(15)
C32 Ru1 C9 130.04(18)
C33 Ru1 C9 108.73(17)
C31 Ru1 C9 167.96(18)
C35 Ru1 C9 149.62(16)
C11 Ru1 C9 65.93(16)
C8 Ru1 C9 36.59(15)
C11A Ru1 C9 78.65(15)
C7B Ru1 C9 66.29(14)
C10 Ru1 C9 36.10(17)
F5 P1 F2 92.6(3)
F5 P1 F6 179.0(3)
F2 P1 F6 88.4(3)
F5 P1 F1 90.5(3)
F2 P1 F1 176.5(3)
F6 P1 F1 88.5(2)
F5 P1 F3 90.2(3)
F2 P1 F3 92.5(3)
F6 P1 F3 89.5(2)
F1 P1 F3 89.0(3)
F5 P1 F4 90.9(2)
F2 P1 F4 89.3(3)
F6 P1 F4 89.3(2)
F1 P1 F4 89.0(2)
F3 P1 F4 177.8(3)
C9 O1 C28 117.0(3)
C10 O2 C29 117.4(4)
C2 C1 C11B 120.9(4)
C2 C1 H1 119.6
C11B C1 H1 119.6
C1 C2 C3 120.3(4)
C1 C2 C20 121.5(4)
C3 C2 C20 118.1(4)
C3A C3 C2 120.3(4)
C3A C3 H3 119.9
C2 C3 H3 119.9
C3 C3A C12 117.2(4)
C3 C3A C4 134.4(4)
C12 C3A C4 108.4(4)
C3A C4 C4A 102.7(3)
C3A C4 H4A 111.2
C4A C4 H4A 111.2
C3A C4 H4B 111.2
C4A C4 H4B 111.2
H4A C4 H4B 109.1
C5 C4A C13 118.0(4)
C5 C4A C4 133.8(4)
C13 C4A C4 108.1(4)
C4A C5 C6 119.7(4)
C4A C5 H5 120.1
C6 C5 H5 120.1
C7 C6 C5 120.3(4)
C7 C6 C24 118.9(4)
C5 C6 C24 120.7(4)
C7A C7 C6 120.8(4)
C7A C7 H7 119.6
C6 C7 H7 119.6
C13 C7A C7 115.8(4)
C13 C7A C7B 115.1(4)
C7 C7A C7B 129.1(4)
C8 C7B C11A 118.9(4)
C8 C7B C7A 120.4(4)
C11A C7B C7A 120.6(3)
C8 C7B Ru1 70.9(2)
C11A C7B Ru1 70.9(2)
C7A C7B Ru1 127.3(3)
C9 C8 C7B 121.3(4)
C9 C8 Ru1 74.0(2)
C7B C8 Ru1 72.0(2)
C9 C8 H8 119.4
C7B C8 H8 119.4
Ru1 C8 H8 126.7
O1 C9 C10 116.3(4)
O1 C9 C8 123.6(4)
C10 C9 C8 120.1(4)
O1 C9 Ru1 131.2(3)
C10 C9 Ru1 71.5(2)
C8 C9 Ru1 69.4(2)
O2 C10 C9 115.2(4)
O2 C10 C11 125.4(4)
C9 C10 C11 119.3(4)
O2 C10 Ru1 131.3(3)
C9 C10 Ru1 72.4(2)
C11 C10 Ru1 68.8(2)
C10 C11 C11A 122.0(4)
C10 C11 Ru1 74.3(2)
C11A C11 Ru1 72.6(2)
C10 C11 H11 119.0
C11A C11 H11 119.0
Ru1 C11 H11 126.0
C11 C11A C7B 118.1(4)
C11 C11A C11B 120.5(4)
C7B C11A C11B 121.2(4)
C11 C11A Ru1 70.0(2)
C7B C11A Ru1 71.1(2)
C11B C11A Ru1 125.4(3)
C12 C11B C1 115.8(4)
C12 C11B C11A 114.6(4)
C1 C11B C11A 129.5(4)
C11B C12 C3A 125.5(4)
C11B C12 C13 124.6(4)
C3A C12 C13 109.9(4)
C7A C13 C4A 125.3(4)
C7A C13 C12 123.8(4)
C4A C13 C12 110.8(4)
C21 C20 C23 110.0(5)
C21 C20 C22 106.5(5)
C23 C20 C22 109.0(5)
C21 C20 C2 112.4(4)
C23 C20 C2 108.0(4)
C22 C20 C2 110.9(4)
C20 C21 H21A 109.5
C20 C21 H21B 109.5
H21A C21 H21B 109.5
C20 C21 H21C 109.5
H21A C21 H21C 109.5
H21B C21 H21C 109.5
C20 C22 H22A 109.5
C20 C22 H22B 109.5
H22A C22 H22B 109.5
C20 C22 H22C 109.5
H22A C22 H22C 109.5
H22B C22 H22C 109.5
C20 C23 H23A 109.5
C20 C23 H23B 109.5
H23A C23 H23B 109.5
C20 C23 H23C 109.5
H23A C23 H23C 109.5
H23B C23 H23C 109.5
C25 C24 C27 108.2(4)
C25 C24 C6 112.7(4)
C27 C24 C6 111.2(4)
C25 C24 C26 108.3(4)
C27 C24 C26 108.9(4)
C6 C24 C26 107.5(4)
C24 C25 H25A 109.5
C24 C25 H25B 109.5
H25A C25 H25B 109.5
C24 C25 H25C 109.5
H25A C25 H25C 109.5
H25B C25 H25C 109.5
C24 C26 H26A 109.5
C24 C26 H26B 109.5
H26A C26 H26B 109.5
C24 C26 H26C 109.5
H26A C26 H26C 109.5
H26B C26 H26C 109.5
C24 C27 H27A 109.5
C24 C27 H27B 109.5
H27A C27 H27B 109.5
C24 C27 H27C 109.5
H27A C27 H27C 109.5
H27B C27 H27C 109.5
O1 C28 H28A 109.5
O1 C28 H28B 109.5
H28A C28 H28B 109.5
O1 C28 H28C 109.5
H28A C28 H28C 109.5
H28B C28 H28C 109.5
O2 C29 H29A 109.5
O2 C29 H29B 109.5
H29A C29 H29B 109.5
O2 C29 H29C 109.5
H29A C29 H29C 109.5
H29B C29 H29C 109.5
C35 C31 C32 108.8(4)
C35 C31 C36 124.9(5)
C32 C31 C36 126.2(5)
C35 C31 Ru1 71.1(2)
C32 C31 Ru1 70.7(3)
C36 C31 Ru1 124.0(3)
C31 C32 C33 107.1(4)
C31 C32 C37 126.4(5)
C33 C32 C37 126.5(5)
C31 C32 Ru1 70.9(3)
C33 C32 Ru1 70.7(3)
C37 C32 Ru1 124.7(3)
C34 C33 C32 108.2(4)
C34 C33 C38 124.9(5)
C32 C33 C38 126.8(6)
C34 C33 Ru1 70.8(2)
C32 C33 Ru1 70.4(2)
C38 C33 Ru1 126.9(4)
C33 C34 C35 108.2(4)
C33 C34 C39 125.6(5)
C35 C34 C39 126.1(5)
C33 C34 Ru1 71.1(3)
C35 C34 Ru1 71.0(2)
C39 C34 Ru1 125.7(3)
C31 C35 C34 107.6(4)
C31 C35 C40 125.6(4)
C34 C35 C40 126.7(4)
C31 C35 Ru1 70.7(2)
C34 C35 Ru1 70.4(2)
C40 C35 Ru1 126.3(3)
C31 C36 H36A 109.5
C31 C36 H36B 109.5
H36A C36 H36B 109.5
C31 C36 H36C 109.5
H36A C36 H36C 109.5
H36B C36 H36C 109.5
C32 C37 H37A 109.5
C32 C37 H37B 109.5
H37A C37 H37B 109.5
C32 C37 H37C 109.5
H37A C37 H37C 109.5
H37B C37 H37C 109.5
C33 C38 H38A 109.5
C33 C38 H38B 109.5
H38A C38 H38B 109.5
C33 C38 H38C 109.5
H38A C38 H38C 109.5
H38B C38 H38C 109.5
C34 C39 H39A 109.5
C34 C39 H39B 109.5
H39A C39 H39B 109.5
C34 C39 H39C 109.5
H39A C39 H39C 109.5
H39B C39 H39C 109.5
C35 C40 H40A 109.5
C35 C40 H40B 109.5
H40A C40 H40B 109.5
C35 C40 H40C 109.5
H40A C40 H40C 109.5
H40B C40 H40C 109.5
Cl2 C91 Cl1 112.3(5)
Cl2 C91 H91A 109.1
Cl1 C91 H91A 109.1
Cl2 C91 H91B 109.1
Cl1 C91 H91B 109.1
H91A C91 H91B 107.9
Cl3 C92 Cl4 112.5(3)
Cl3 C92 H92A 109.1
Cl4 C92 H92A 109.1
Cl3 C92 H92B 109.1
Cl4 C92 H92B 109.1
H92A C92 H92B 107.8

loop_
_geom_bond_atom_site_label_1
_geom_bond_atom_site_label_2
_geom_bond_distance
Ru1 C34 2.182(4)
Ru1 C32 2.183(5)
Ru1 C33 2.186(4)
Ru1 C31 2.186(4)
Ru1 C35 2.191(4)
Ru1 C11 2.209(4)
Ru1 C8 2.232(4)
Ru1 C11A 2.243(4)
Ru1 C7B 2.247(4)
Ru1 C10 2.281(4)
Ru1 C9 2.291(4)
Cl1 C91 1.765(8)
Cl2 C91 1.736(9)
Cl3 C92 1.728(7)
Cl4 C92 1.757(6)
P1 F5 1.572(4)
P1 F2 1.592(5)
P1 F6 1.594(4)
P1 F1 1.598(4)
P1 F3 1.598(4)
P1 F4 1.599(4)
O1 C9 1.352(5)
O1 C28 1.443(6)
O2 C10 1.349(5)
O2 C29 1.439(6)
C1 C2 1.400(6)
C1 C11B 1.408(6)
C1 H1 0.9500
C2 C3 1.418(6)
C2 C20 1.536(6)
C3 C3A 1.375(6)
C3 H3 0.9500
C3A C12 1.404(5)
C3A C4 1.523(6)
C4 C4A 1.535(5)
C4 H4A 0.9900
C4 H4B 0.9900
C4A C5 1.377(6)
C4A C13 1.390(6)
C5 C6 1.413(6)
C5 H5 0.9500
C6 C7 1.410(6)
C6 C24 1.534(6)
C7 C7A 1.401(6)
C7 H7 0.9500
C7A C13 1.390(6)
C7A C7B 1.473(6)
C7B C8 1.426(5)
C7B C11A 1.463(6)
C8 C9 1.421(6)
C8 H8 0.9500
C9 C10 1.417(7)
C10 C11 1.422(6)
C11 C11A 1.428(6)
C11 H11 0.9500
C11A C11B 1.473(6)
C11B C12 1.385(6)
C12 C13 1.416(6)
C20 C21 1.513(7)
C20 C23 1.519(7)
C20 C22 1.531(7)
C21 H21A 0.9800
C21 H21B 0.9800
C21 H21C 0.9800
C22 H22A 0.9800
C22 H22B 0.9800
C22 H22C 0.9800
C23 H23A 0.9800
C23 H23B 0.9800
C23 H23C 0.9800
C24 C25 1.522(7)
C24 C27 1.528(6)
C24 C26 1.548(7)
C25 H25A 0.9800
C25 H25B 0.9800
C25 H25C 0.9800
C26 H26A 0.9800
C26 H26B 0.9800
C26 H26C 0.9800
C27 H27A 0.9800
C27 H27B 0.9800
C27 H27C 0.9800
C28 H28A 0.9800
C28 H28B 0.9800
C28 H28C 0.9800
C29 H29A 0.9800
C29 H29B 0.9800
C29 H29C 0.9800
C31 C35 1.433(7)
C31 C32 1.437(7)
C31 C36 1.492(6)
C32 C33 1.455(8)
C32 C37 1.488(7)
C33 C34 1.428(8)
C33 C38 1.495(7)
C34 C35 1.446(6)
C34 C39 1.498(7)
C35 C40 1.485(7)
C36 H36A 0.9800
C36 H36B 0.9800
C36 H36C 0.9800
C37 H37A 0.9800
C37 H37B 0.9800
C37 H37C 0.9800
C38 H38A 0.9800
C38 H38B 0.9800
C38 H38C 0.9800
C39 H39A 0.9800
C39 H39B 0.9800
C39 H39C 0.9800
C40 H40A 0.9800
C40 H40B 0.9800
C40 H40C 0.9800
C91 H91A 0.9900
C91 H91B 0.9900
C92 H92A 0.9900
C92 H92B 0.9900

loop_
_geom_torsion_atom_site_label_1
_geom_torsion_atom_site_label_2
_geom_torsion_atom_site_label_3
_geom_torsion_atom_site_label_4
_geom_torsion
C11B C1 C2 C3 1.9(6)
C11B C1 C2 C20 -173.9(4)
C1 C2 C3 C3A -0.4(7)
C20 C2 C3 C3A 175.5(4)
C2 C3 C3A C12 -1.6(6)
C2 C3 C3A C4 -178.9(4)
C3 C3A C4 C4A 175.1(5)
C12 C3A C4 C4A -2.4(4)
C3A C4 C4A C5 -176.1(5)
C3A C4 C4A C13 1.8(4)
C13 C4A C5 C6 -1.0(6)
C4 C4A C5 C6 176.7(4)
C4A C5 C6 C7 1.6(6)
C4A C5 C6 C24 -174.9(4)
C5 C6 C7 C7A -1.6(6)
C24 C6 C7 C7A 174.9(4)
C6 C7 C7A C13 1.0(6)
C6 C7 C7A C7B -179.2(4)
C13 C7A C7B C8 -177.5(4)
C7 C7A C7B C8 2.7(6)
C13 C7A C7B C11A -0.9(5)
C7 C7A C7B C11A 179.3(4)
C13 C7A C7B Ru1 -89.3(4)
C7 C7A C7B Ru1 91.0(5)
C32 Ru1 C7B C8 96.9(3)
C33 Ru1 C7B C8 63.1(3)
C31 Ru1 C7B C8 138.0(3)
C35 Ru1 C7B C8 170.3(3)
C11 Ru1 C7B C8 -101.7(3)
C11A Ru1 C7B C8 -131.5(4)
C10 Ru1 C7B C8 -64.9(3)
C9 Ru1 C7B C8 -29.2(2)
C32 Ru1 C7B C11A -131.6(3)
C33 Ru1 C7B C11A -165.4(3)
C31 Ru1 C7B C11A -90.5(3)
C35 Ru1 C7B C11A -58.2(3)
C11 Ru1 C7B C11A 29.8(2)
C8 Ru1 C7B C11A 131.5(4)
C10 Ru1 C7B C11A 66.6(2)
C9 Ru1 C7B C11A 102.3(3)
C32 Ru1 C7B C7A -17.3(4)
C33 Ru1 C7B C7A -51.0(5)
C31 Ru1 C7B C7A 23.8(4)
C35 Ru1 C7B C7A 56.2(5)
C11 Ru1 C7B C7A 144.2(4)
C8 Ru1 C7B C7A -114.1(5)
C11A Ru1 C7B C7A 114.4(4)
C10 Ru1 C7B C7A -179.0(4)
C9 Ru1 C7B C7A -143.4(4)
C11A C7B C8 C9 3.5(6)
C7A C7B C8 C9 -179.8(4)
Ru1 C7B C8 C9 57.5(3)
C11A C7B C8 Ru1 -54.0(3)
C7A C7B C8 Ru1 122.7(4)
C34 Ru1 C8 C9 57.9(4)
C32 Ru1 C8 C9 131.7(3)
C33 Ru1 C8 C9 89.9(3)
C31 Ru1 C8 C9 166.5(3)
C11 Ru1 C8 C9 -64.2(3)
C11A Ru1 C8 C9 -101.5(3)
C7B Ru1 C8 C9 -131.4(4)
C10 Ru1 C8 C9 -27.8(2)
C34 Ru1 C8 C7B -170.6(3)
C32 Ru1 C8 C7B -96.9(3)
C33 Ru1 C8 C7B -138.7(3)
C31 Ru1 C8 C7B -62.0(3)
C11 Ru1 C8 C7B 67.3(3)
C11A Ru1 C8 C7B 30.0(2)
C10 Ru1 C8 C7B 103.6(3)
C9 Ru1 C8 C7B 131.4(4)
C28 O1 C9 C10 -178.3(4)
C28 O1 C9 C8 0.8(6)
C28 O1 C9 Ru1 -90.4(5)
C7B C8 C9 O1 177.0(4)
Ru1 C8 C9 O1 -126.5(4)
C7B C8 C9 C10 -4.0(6)
Ru1 C8 C9 C10 52.5(3)
C7B C8 C9 Ru1 -56.5(3)
C34 Ru1 C9 O1 -28.1(5)
C32 Ru1 C9 O1 50.5(5)
C33 Ru1 C9 O1 12.5(5)
C31 Ru1 C9 O1 65.1(9)
C35 Ru1 C9 O1 -58.4(6)
C11 Ru1 C9 O1 -138.2(4)
C8 Ru1 C9 O1 117.2(5)
C11A Ru1 C9 O1 -175.3(4)
C7B Ru1 C9 O1 146.8(5)
C10 Ru1 C9 O1 -109.2(5)
C34 Ru1 C9 C10 81.0(3)
C32 Ru1 C9 C10 159.6(3)
C33 Ru1 C9 C10 121.6(3)
C31 Ru1 C9 C10 174.3(7)
C35 Ru1 C9 C10 50.8(4)
C11 Ru1 C9 C10 -29.0(2)
C8 Ru1 C9 C10 -133.6(3)
C11A Ru1 C9 C10 -66.1(2)
C7B Ru1 C9 C10 -104.0(3)
C34 Ru1 C9 C8 -145.3(3)
C32 Ru1 C9 C8 -66.8(3)
C33 Ru1 C9 C8 -104.7(3)
C31 Ru1 C9 C8 -52.1(8)
C35 Ru1 C9 C8 -175.6(3)
C11 Ru1 C9 C8 104.6(3)
C11A Ru1 C9 C8 67.5(2)
C7B Ru1 C9 C8 29.6(2)
C10 Ru1 C9 C8 133.6(3)
C29 O2 C10 C9 173.7(4)
C29 O2 C10 C11 -6.5(6)
C29 O2 C10 Ru1 85.6(5)
O1 C9 C10 O2 -0.5(5)
C8 C9 C10 O2 -179.6(4)
Ru1 C9 C10 O2 -128.0(3)
O1 C9 C10 C11 179.7(4)
C8 C9 C10 C11 0.6(6)
Ru1 C9 C10 C11 52.2(3)
O1 C9 C10 Ru1 127.5(3)
C8 C9 C10 Ru1 -51.6(3)
C34 Ru1 C10 O2 -4.9(5)
C32 Ru1 C10 O2 55.4(8)
C33 Ru1 C10 O2 33.2(5)
C31 Ru1 C10 O2 -68.7(6)
C35 Ru1 C10 O2 -44.5(5)
C11 Ru1 C10 O2 -119.2(5)
C8 Ru1 C10 O2 136.6(5)
C11A Ru1 C10 O2 -148.7(5)
C7B Ru1 C10 O2 173.4(5)
C9 Ru1 C10 O2 108.4(5)
C34 Ru1 C10 C9 -113.4(2)
C32 Ru1 C10 C9 -53.0(6)
C33 Ru1 C10 C9 -75.3(3)
C31 Ru1 C10 C9 -177.1(3)
C35 Ru1 C10 C9 -152.9(2)
C11 Ru1 C10 C9 132.4(4)
C8 Ru1 C10 C9 28.2(2)
C11A Ru1 C10 C9 102.9(3)
C7B Ru1 C10 C9 64.9(2)
C34 Ru1 C10 C11 114.2(3)
C32 Ru1 C10 C11 174.6(5)
C33 Ru1 C10 C11 152.3(3)
C31 Ru1 C10 C11 50.5(5)
C35 Ru1 C10 C11 74.7(3)
C8 Ru1 C10 C11 -104.2(3)
C11A Ru1 C10 C11 -29.5(2)
C7B Ru1 C10 C11 -67.5(3)
C9 Ru1 C10 C11 -132.4(4)
O2 C10 C11 C11A -176.4(4)
C9 C10 C11 C11A 3.4(6)
Ru1 C10 C11 C11A 57.2(4)
O2 C10 C11 Ru1 126.4(4)
C9 C10 C11 Ru1 -53.8(3)
C34 Ru1 C11 C10 -80.7(3)
C32 Ru1 C11 C10 -174.0(5)
C33 Ru1 C11 C10 -56.2(5)
C31 Ru1 C11 C10 -157.3(2)
C35 Ru1 C11 C10 -120.4(3)
C8 Ru1 C11 C10 64.4(3)
C11A Ru1 C11 C10 131.7(4)
C7B Ru1 C11 C10 101.5(3)
C9 Ru1 C11 C10 28.5(2)
C34 Ru1 C11 C11A 147.6(2)
C32 Ru1 C11 C11A 54.3(7)
C33 Ru1 C11 C11A 172.1(3)
C31 Ru1 C11 C11A 70.9(3)
C35 Ru1 C11 C11A 107.9(3)
C8 Ru1 C11 C11A -67.3(3)
C7B Ru1 C11 C11A -30.3(2)
C10 Ru1 C11 C11A -131.7(4)
C9 Ru1 C11 C11A -103.3(3)
C10 C11 C11A C7B -3.8(6)
Ru1 C11 C11A C7B 54.2(3)
C10 C11 C11A C11B -178.1(4)
Ru1 C11 C11A C11B -120.1(4)
C10 C11 C11A Ru1 -58.0(4)
C8 C7B C11A C11 0.3(6)
C7A C7B C11A C11 -176.4(4)
Ru1 C7B C11A C11 -53.7(3)
C8 C7B C11A C11B 174.6(3)
C7A C7B C11A C11B -2.1(6)
Ru1 C7B C11A C11B 120.6(4)
C8 C7B C11A Ru1 54.0(3)
C7A C7B C11A Ru1 -122.7(4)
C34 Ru1 C11A C11 -56.7(4)
C32 Ru1 C11A C11 -161.2(3)
C33 Ru1 C11A C11 -159.5(9)
C31 Ru1 C11A C11 -125.9(3)
C35 Ru1 C11A C11 -85.6(3)
C8 Ru1 C11A C11 101.6(3)
C7B Ru1 C11A C11 130.9(4)
C10 Ru1 C11A C11 29.1(3)
C9 Ru1 C11A C11 65.0(3)
C34 Ru1 C11A C7B 172.4(3)
C32 Ru1 C11A C7B 67.9(3)
C33 Ru1 C11A C7B 69.7(10)
C31 Ru1 C11A C7B 103.2(2)
C35 Ru1 C11A C7B 143.5(2)
C11 Ru1 C11A C7B -130.9(4)
C8 Ru1 C11A C7B -29.3(2)
C10 Ru1 C11A C7B -101.7(3)
C9 Ru1 C11A C7B -65.9(2)
C34 Ru1 C11A C11B 57.0(5)
C32 Ru1 C11A C11B -47.4(5)
C33 Ru1 C11A C11B -45.7(12)
C31 Ru1 C11A C11B -12.2(4)
C35 Ru1 C11A C11B 28.2(4)
C11 Ru1 C11A C11B 113.8(5)
C8 Ru1 C11A C11B -144.7(4)
C7B Ru1 C11A C11B -115.4(4)
C10 Ru1 C11A C11B 142.9(4)
C9 Ru1 C11A C11B 178.8(4)
C2 C1 C11B C12 -1.2(6)
C2 C1 C11B C11A 176.6(4)
C11 C11A C11B C12 177.1(4)
C7B C11A C11B C12 3.0(5)
Ru1 C11A C11B C12 91.1(4)
C11 C11A C11B C1 -0.6(6)
C7B C11A C11B C1 -174.8(4)
Ru1 C11A C11B C1 -86.7(5)
C1 C11B C12 C3A -1.0(6)
C11A C11B C12 C3A -179.1(4)
C1 C11B C12 C13 177.0(4)
C11A C11B C12 C13 -1.1(6)
C3 C3A C12 C11B 2.4(6)
C4 C3A C12 C11B -179.6(4)
C3 C3A C12 C13 -175.9(4)
C4 C3A C12 C13 2.1(5)
C7 C7A C13 C4A -0.5(6)
C7B C7A C13 C4A 179.7(4)
C7 C7A C13 C12 -177.3(4)
C7B C7A C13 C12 2.9(6)
C5 C4A C13 C7A 0.5(6)
C4 C4A C13 C7A -177.8(4)
C5 C4A C13 C12 177.6(4)
C4 C4A C13 C12 -0.6(5)
C11B C12 C13 C7A -2.0(7)
C3A C12 C13 C7A 176.2(4)
C11B C12 C13 C4A -179.2(4)
C3A C12 C13 C4A -1.0(5)
C1 C2 C20 C21 -20.1(7)
C3 C2 C20 C21 164.0(5)
C1 C2 C20 C23 101.4(6)
C3 C2 C20 C23 -74.4(6)
C1 C2 C20 C22 -139.2(5)
C3 C2 C20 C22 44.9(6)
C7 C6 C24 C25 173.5(4)
C5 C6 C24 C25 -10.0(6)
C7 C6 C24 C27 51.8(5)
C5 C6 C24 C27 -131.7(4)
C7 C6 C24 C26 -67.3(5)
C5 C6 C24 C26 109.2(5)
C34 Ru1 C31 C35 -37.8(3)
C32 Ru1 C31 C35 -118.8(4)
C33 Ru1 C31 C35 -80.3(3)
C11 Ru1 C31 C35 69.2(3)
C8 Ru1 C31 C35 -178.8(2)
C11A Ru1 C31 C35 106.1(3)
C7B Ru1 C31 C35 146.2(3)
C10 Ru1 C31 C35 34.7(5)
C9 Ru1 C31 C35 -137.1(7)
C34 Ru1 C31 C32 81.0(3)
C33 Ru1 C31 C32 38.5(3)
C35 Ru1 C31 C32 118.8(4)
C11 Ru1 C31 C32 -172.0(3)
C8 Ru1 C31 C32 -60.0(3)
C11A Ru1 C31 C32 -135.1(3)
C7B Ru1 C31 C32 -95.0(3)
C10 Ru1 C31 C32 153.6(4)
C9 Ru1 C31 C32 -18.2(8)
C34 Ru1 C31 C36 -157.7(5)
C32 Ru1 C31 C36 121.3(6)
C33 Ru1 C31 C36 159.8(5)
C35 Ru1 C31 C36 -119.9(6)
C11 Ru1 C31 C36 -50.7(5)
C8 Ru1 C31 C36 61.3(5)
C11A Ru1 C31 C36 -13.8(5)
C7B Ru1 C31 C36 26.3(5)
C10 Ru1 C31 C36 -85.1(6)
C9 Ru1 C31 C36 103.1(8)
C35 C31 C32 C33 -0.7(5)
C36 C31 C32 C33 179.7(4)
Ru1 C31 C32 C33 -61.8(3)
C35 C31 C32 C37 -179.3(4)
C36 C31 C32 C37 1.1(7)
Ru1 C31 C32 C37 119.6(5)
C35 C31 C32 Ru1 61.1(3)
C36 C31 C32 Ru1 -118.5(4)
C34 Ru1 C32 C31 -79.8(3)
C33 Ru1 C32 C31 -116.8(4)
C35 Ru1 C32 C31 -36.9(3)
C11 Ru1 C32 C31 22.2(7)
C8 Ru1 C32 C31 139.6(3)
C11A Ru1 C32 C31 62.7(3)
C7B Ru1 C32 C31 100.0(3)
C10 Ru1 C32 C31 -147.0(5)
C9 Ru1 C32 C31 175.1(2)
C34 Ru1 C32 C33 37.0(3)
C31 Ru1 C32 C33 116.8(4)
C35 Ru1 C32 C33 79.9(3)
C11 Ru1 C32 C33 139.0(5)
C8 Ru1 C32 C33 -103.7(3)
C11A Ru1 C32 C33 179.5(3)
C7B Ru1 C32 C33 -143.2(3)
C10 Ru1 C32 C33 -30.2(7)
C9 Ru1 C32 C33 -68.1(4)
C34 Ru1 C32 C37 158.5(6)
C33 Ru1 C32 C37 121.6(6)
C31 Ru1 C32 C37 -121.6(6)
C35 Ru1 C32 C37 -158.5(6)
C11 Ru1 C32 C37 -99.4(7)
C8 Ru1 C32 C37 17.9(5)
C11A Ru1 C32 C37 -58.9(6)
C7B Ru1 C32 C37 -21.6(5)
C10 Ru1 C32 C37 91.4(7)
C9 Ru1 C32 C37 53.5(6)
C31 C32 C33 C34 1.0(5)
C37 C32 C33 C34 179.5(4)
Ru1 C32 C33 C34 -61.0(3)
C31 C32 C33 C38 -176.0(5)
C37 C32 C33 C38 2.5(8)
Ru1 C32 C33 C38 122.0(5)
C31 C32 C33 Ru1 62.0(3)
C37 C32 C33 Ru1 -119.5(5)
C32 Ru1 C33 C34 118.4(4)
C31 Ru1 C33 C34 80.4(3)
C35 Ru1 C33 C34 37.8(3)
C11 Ru1 C33 C34 -36.5(5)
C8 Ru1 C33 C34 -149.2(3)
C11A Ru1 C33 C34 116.3(10)
C7B Ru1 C33 C34 174.8(2)
C10 Ru1 C33 C34 -73.2(3)
C9 Ru1 C33 C34 -110.2(3)
C34 Ru1 C33 C32 -118.4(4)
C31 Ru1 C33 C32 -38.0(3)
C35 Ru1 C33 C32 -80.6(3)
C11 Ru1 C33 C32 -154.9(4)
C8 Ru1 C33 C32 92.4(3)
C11A Ru1 C33 C32 -2.1(12)
C7B Ru1 C33 C32 56.4(4)
C10 Ru1 C33 C32 168.4(3)
C9 Ru1 C33 C32 131.4(3)
C34 Ru1 C33 C38 119.7(7)
C32 Ru1 C33 C38 -121.9(7)
C31 Ru1 C33 C38 -159.9(6)
C35 Ru1 C33 C38 157.4(6)
C11 Ru1 C33 C38 83.2(7)
C8 Ru1 C33 C38 -29.5(6)
C11A Ru1 C33 C38 -124.0(9)
C7B Ru1 C33 C38 -65.6(7)
C10 Ru1 C33 C38 46.5(6)
C9 Ru1 C33 C38 9.5(6)
C32 C33 C34 C35 -0.9(5)
C38 C33 C34 C35 176.2(4)
Ru1 C33 C34 C35 -61.6(3)
C32 C33 C34 C39 -178.3(4)
C38 C33 C34 C39 -1.3(7)
Ru1 C33 C34 C39 120.9(5)
C32 C33 C34 Ru1 60.8(3)
C38 C33 C34 Ru1 -122.1(5)
C32 Ru1 C34 C33 -37.7(3)
C31 Ru1 C34 C33 -80.4(3)
C35 Ru1 C34 C33 -117.9(4)
C11 Ru1 C34 C33 161.8(3)
C8 Ru1 C34 C33 51.6(4)
C11A Ru1 C34 C33 -163.2(3)
C10 Ru1 C34 C33 123.6(3)
C9 Ru1 C34 C33 86.2(3)
C32 Ru1 C34 C35 80.2(3)
C33 Ru1 C34 C35 117.9(4)
C31 Ru1 C34 C35 37.4(3)
C11 Ru1 C34 C35 -80.3(3)
C8 Ru1 C34 C35 169.5(3)
C11A Ru1 C34 C35 -45.4(4)
C10 Ru1 C34 C35 -118.5(3)
C9 Ru1 C34 C35 -155.9(3)
C32 Ru1 C34 C39 -158.5(5)
C33 Ru1 C34 C39 -120.8(6)
C31 Ru1 C34 C39 158.8(5)
C35 Ru1 C34 C39 121.3(6)
C11 Ru1 C34 C39 41.0(5)
C8 Ru1 C34 C39 -69.1(6)
C11A Ru1 C34 C39 76.0(5)
C10 Ru1 C34 C39 2.8(5)
C9 Ru1 C34 C39 -34.6(5)
C32 C31 C35 C34 0.2(5)
C36 C31 C35 C34 179.8(4)
Ru1 C31 C35 C34 61.0(3)
C32 C31 C35 C40 177.7(4)
C36 C31 C35 C40 -2.6(7)
Ru1 C31 C35 C40 -121.4(4)
C32 C31 C35 Ru1 -60.9(3)
C36 C31 C35 Ru1 118.8(4)
C33 C34 C35 C31 0.4(5)
C39 C34 C35 C31 177.9(4)
Ru1 C34 C35 C31 -61.2(3)
C33 C34 C35 C40 -177.1(4)
C39 C34 C35 C40 0.4(7)
Ru1 C34 C35 C40 121.3(5)
C33 C34 C35 Ru1 61.7(3)
C39 C34 C35 Ru1 -120.9(5)
C34 Ru1 C35 C31 117.7(4)
C32 Ru1 C35 C31 37.1(3)
C33 Ru1 C35 C31 80.4(3)
C11 Ru1 C35 C31 -127.3(3)
C11A Ru1 C35 C31 -88.3(3)
C7B Ru1 C35 C31 -53.6(4)
C10 Ru1 C35 C31 -164.3(3)
C9 Ru1 C35 C31 163.7(3)
C32 Ru1 C35 C34 -80.7(3)
C33 Ru1 C35 C34 -37.3(3)
C31 Ru1 C35 C34 -117.7(4)
C11 Ru1 C35 C34 114.9(3)
C11A Ru1 C35 C34 153.9(3)
C7B Ru1 C35 C34 -171.4(3)
C10 Ru1 C35 C34 78.0(3)
C9 Ru1 C35 C34 45.9(5)
C34 Ru1 C35 C40 -121.7(5)
C32 Ru1 C35 C40 157.7(5)
C33 Ru1 C35 C40 -159.0(5)
C31 Ru1 C35 C40 120.6(5)
C11 Ru1 C35 C40 -6.7(4)
C11A Ru1 C35 C40 32.2(4)
C7B Ru1 C35 C40 67.0(5)
C10 Ru1 C35 C40 -43.7(4)
C9 Ru1 C35 C40 -75.7(5)
